data_4515303
loop_
_publ_author_name
'Li, Errui'
'Jie, Kecheng'
'Zhou, Yujuan'
'Zhao, Run'
'Zhang, Bo'
'Wang, Qi'
'Liu, Jiyong'
'Huang, Feihe'

_publ_section_title
;
 Aliphatic Aldehyde Detection and Adsorption by Nonporous Adaptive
 Pillar[4]arene[1]quinone Crystals with Vapochromic Behavior.
;
_journal_issue 27
_journal_name_full 'ACS applied materials &amp; interfaces'
_journal_page_first 23147
_journal_page_last 23153
_journal_paper_doi 10.1021/acsami.8b06396
_journal_volume 10
_journal_year 2018
_chemical_formula_moiety 'C51 H60 O10, C6 O'
_chemical_formula_sum 'C57 H60 O11'
_chemical_formula_weight 921.05
_space_group_crystal_system monoclinic
_space_group_IT_number 14
_space_group_name_Hall '-P 2ybc'
_space_group_name_H-M_alt 'P 1 21/c 1'
_atom_sites_solution_hydrogens geom
_audit_creation_date 2018-06-08
_audit_creation_method
;
Olex2 1.2
(compiled 2018.05.29 svn.r3508 for OlexSys, GUI svn.r5506)
;
_cell_angle_alpha 90
_cell_angle_beta 91.315(3)
_cell_angle_gamma 90
_cell_formula_units_Z 8
_cell_length_a 40.8447(15)
_cell_length_b 11.5057(4)
_cell_length_c 22.7109(9)
_cell_measurement_reflns_used 8112
_cell_measurement_temperature 172.8
_cell_measurement_theta_max 29.3370
_cell_measurement_theta_min 3.0433
_cell_volume 10670.1(7)
_computing_cell_refinement
;
CrysAlisPro, Agilent Technologies,
Version 1.171.35.11 (release 16-05-2011 CrysAlis171 .NET)
(compiled May 16 2011,17:55:39)
;
_computing_data_collection
;
CrysAlisPro, Agilent Technologies,
Version 1.171.35.11 (release 16-05-2011 CrysAlis171 .NET)
(compiled May 16 2011,17:55:39)
;
_computing_data_reduction
;
CrysAlisPro, Agilent Technologies,
Version 1.171.35.11 (release 16-05-2011 CrysAlis171 .NET)
(compiled May 16 2011,17:55:39)
;
_computing_molecular_graphics 'Olex2 (Dolomanov et al., 2009)'
_computing_publication_material 'Olex2 (Dolomanov et al., 2009)'
_computing_structure_refinement 'ShelXL (Sheldrick, 2015)'
_diffrn_ambient_temperature 172.8
_diffrn_detector_area_resol_mean 10.3592
_diffrn_measured_fraction_theta_full 0.993
_diffrn_measured_fraction_theta_max 0.993
_diffrn_measurement_details
;
#__ type_ start__ end____ width___ exp.time_
  1 omega  -14.00   74.20   0.3000    4.5000
omega____ theta____ kappa____ phi______ frames
    -       11.9371   38.0000  -90.0000 294

#__ type_ start__ end____ width___ exp.time_
  2 omega  -64.00   37.10   0.3000    4.5000
omega____ theta____ kappa____ phi______ frames
    -       11.9371  -38.0000   90.0000 337
;
_diffrn_measurement_device_type 'Xcalibur, Atlas, Gemini ultra'
_diffrn_measurement_method '\w scans'
_diffrn_orient_matrix_UB_11 0.0134403000
_diffrn_orient_matrix_UB_12 -0.0281334000
_diffrn_orient_matrix_UB_13 0.0143535000
_diffrn_orient_matrix_UB_21 0.0020684000
_diffrn_orient_matrix_UB_22 0.0485271000
_diffrn_orient_matrix_UB_23 0.0189519000
_diffrn_orient_matrix_UB_31 -0.0108289000
_diffrn_orient_matrix_UB_32 -0.0255150000
_diffrn_orient_matrix_UB_33 0.0202405000
_diffrn_radiation_monochromator graphite
_diffrn_radiation_type MoK\a
_diffrn_radiation_wavelength 0.71073
_diffrn_reflns_av_unetI/netI 0.0748
_diffrn_reflns_Laue_measured_fraction_full 0.993
_diffrn_reflns_Laue_measured_fraction_max 0.993
_diffrn_reflns_limit_h_max 49
_diffrn_reflns_limit_h_min -49
_diffrn_reflns_limit_k_max 13
_diffrn_reflns_limit_k_min -13
_diffrn_reflns_limit_l_max 27
_diffrn_reflns_limit_l_min -25
_diffrn_reflns_number 19326
_diffrn_reflns_point_group_measured_fraction_full 0.993
_diffrn_reflns_point_group_measured_fraction_max 0.993
_diffrn_reflns_theta_full 25.242
_diffrn_reflns_theta_max 25.350
_diffrn_reflns_theta_min 3.222
_diffrn_source 'Enhance (Mo) X-ray Source'
_exptl_absorpt_coefficient_mu 0.079
_exptl_absorpt_correction_T_max 1.00000
_exptl_absorpt_correction_T_min 0.53490
_exptl_absorpt_correction_type multi-scan
_exptl_absorpt_process_details
;
CrysAlisPro, Agilent Technologies,
Version 1.171.35.11 (release 16-05-2011 CrysAlis171 .NET)
(compiled May 16 2011,17:55:39)
Empirical absorption correction using spherical harmonics,
 implemented in SCALE3 ABSPACK scaling algorithm.
;
_exptl_crystal_colour red
_exptl_crystal_colour_primary red
_exptl_crystal_density_diffrn 1.147
_exptl_crystal_description plate
_exptl_crystal_F_000 3920
_exptl_crystal_size_max 0.48
_exptl_crystal_size_mid 0.46
_exptl_crystal_size_min 0.32
_refine_diff_density_max 0.717
_refine_diff_density_min -0.419
_refine_diff_density_rms 0.089
_refine_ls_extinction_method none
_refine_ls_goodness_of_fit_ref 1.071
_refine_ls_hydrogen_treatment constr
_refine_ls_matrix_type full
_refine_ls_number_parameters 1227
_refine_ls_number_reflns 19326
_refine_ls_number_restraints 37
_refine_ls_restrained_S_all 1.070
_refine_ls_R_factor_all 0.1507
_refine_ls_R_factor_gt 0.1211
_refine_ls_shift/su_max 0.000
_refine_ls_shift/su_mean 0.000
_refine_ls_structure_factor_coef Fsqd
_refine_ls_weighting_details 'w=1/[\s^2^(Fo^2^)+(0.1079P)^2^+39.6328P] where P=(Fo^2^+2Fc^2^)/3'
_refine_ls_weighting_scheme calc
_refine_ls_wR_factor_gt 0.3073
_refine_ls_wR_factor_ref 0.3265
_reflns_Friedel_coverage 0.000
_reflns_number_gt 13950
_reflns_number_total 19326
_reflns_threshold_expression 'I > 2\s(I)'
_cod_data_source_file am8b06396_si_004.cif
_cod_data_source_block 171129_ler_p5q_c6_tw
_cod_database_code 4515303
_shelx_shelxl_version_number 2016/6
_chemical_oxdiff_formula 'C H N O'
_shelx_space_group_comment
;
The symmetry employed for this shelxl refinement is uniquely defined
by the following loop, which should always be used as a source of
symmetry information in preference to the above space-group names.
They are only intended as comments.
;
_shelx_estimated_absorpt_t_max 0.975
_shelx_estimated_absorpt_t_min 0.963
_reflns_odcompleteness_completeness 99.49
_reflns_odcompleteness_iscentric 1
_reflns_odcompleteness_theta 26.32
_olex2_refinement_description
;
1. Twinned data refinement
 Scales: 0.788(3)
 0.212(3)
2. Fixed Uiso
 At 1.2 times of:
  All C(H) groups, All C(H,H) groups
 At 1.5 times of:
  All C(H,H,H) groups
3. Restrained distances
 C114-O22
 1.12 with sigma of 0.02
4. Uiso/Uaniso restraints and constraints
C68 \\sim C69 \\sim C68A \\sim C69A: within 3.8A with sigma of 0.01 and sigma
for terminal atoms of 0.02
5. Others
 Sof(C68A)=Sof(H68C)=Sof(H68D)=Sof(C69A)=Sof(H69D)=Sof(H69E)=Sof(H69F)=1-FVAR(1)
 Sof(C68)=Sof(H68A)=Sof(H68B)=Sof(C69)=Sof(H69A)=Sof(H69B)=Sof(H69C)=FVAR(1)
6.a Secondary CH2 refined with riding coordinates:
 C1(H1A,H1B), C8(H8A,H8B), C15(H15A,H15B), C17(H17A,H17B), C19(H19A,H19B),
 C26(H26A,H26B), C28(H28A,H28B), C30(H30A,H30B), C37(H37A,H37B), C39(H39A,H39B),
  C41(H41A,H41B), C48(H48A,H48B), C50(H50A,H50B), C52(H52A,H52B), C59(H59A,
 H59B), C66(H66A,H66B), C70(H70A,H70B), C77(H77A,H77B), C79(H79A,H79B),
 C81(H81A,H81B), C88(H88A,H88B), C90(H90A,H90B), C92(H92A,H92B), C99(H99A,H99B),
  C101(H10D,H10E), C68(H68A,H68B), C68A(H68C,H68D)
6.b Aromatic/amide H refined with riding coordinates:
 C3(H3), C6(H6), C10(H10), C13(H13), C21(H21), C24(H24), C32(H32), C35(H35),
 C43(H43), C46(H46), C54(H54), C57(H57), C61(H61), C64(H64), C72(H72), C75(H75),
  C83(H83), C86(H86), C94(H94), C97(H97)
6.c Idealised Me refined as rotating group:
 C16(H16A,H16B,H16C), C18(H18A,H18B,H18C), C27(H27A,H27B,H27C), C29(H29A,H29B,
 H29C), C38(H38A,H38B,H38C), C40(H40A,H40B,H40C), C49(H49A,H49B,H49C), C51(H51A,
 H51B,H51C), C67(H67A,H67B,H67C), C78(H78A,H78B,H78C), C80(H80A,H80B,H80C),
 C89(H89A,H89B,H89C), C91(H91A,H91B,H91C), C100(H10A,H10B,H10C), C102(H10F,H10G,
 H10H), C69(H69A,H69B,H69C), C69A(H69D,H69E,H69F)
;
_olex2_submission_special_instructions 'No special instructions were received'

loop_
_space_group_symop_operation_xyz
'x, y, z'
'-x, y+1/2, -z+1/2'
'-x, -y, -z'
'x, -y-1/2, z-1/2'

loop_
_atom_site_label
_atom_site_type_symbol
_atom_site_fract_x
_atom_site_fract_y
_atom_site_fract_z
_atom_site_U_iso_or_equiv
_atom_site_adp_type
_atom_site_occupancy
_atom_site_site_symmetry_order
_atom_site_calc_flag
_atom_site_refinement_flags_posn
_atom_site_refinement_flags_adp
_atom_site_refinement_flags_occupancy
_atom_site_disorder_assembly
_atom_site_disorder_group
O1 O 0.68022(11) 0.2865(3) 0.19031(17) 0.0419(10) Uani 1 1 d . . . . .
O2 O 0.73680(11) 0.6129(4) 0.32225(19) 0.0483(11) Uani 1 1 d . . . . .
O3 O 0.56138(10) 0.3003(3) 0.20886(18) 0.0403(9) Uani 1 1 d . . . . .
O4 O 0.63104(10) 0.7128(3) 0.20122(18) 0.0403(9) Uani 1 1 d . . . . .
O5 O 0.51651(9) 0.2018(3) 0.41475(15) 0.0327(8) Uani 1 1 d . . . . .
O6 O 0.54311(10) 0.6520(3) 0.34365(17) 0.0380(9) Uani 1 1 d . . . . .
O7 O 0.63050(9) 0.1112(3) 0.52081(17) 0.0359(9) Uani 1 1 d . . . . .
O8 O 0.57205(9) 0.5412(3) 0.54649(17) 0.0336(8) Uani 1 1 d . . . . .
O9 O 0.72460(10) 0.1633(4) 0.37632(17) 0.0424(10) Uani 1 1 d . . . . .
O10 O 0.69725(10) 0.5122(3) 0.53629(16) 0.0372(9) Uani 1 1 d . . . . .
C1 C 0.75258(13) 0.3803(6) 0.3557(2) 0.0382(13) Uani 1 1 d . . . . .
H1A H 0.767832 0.444977 0.364888 0.046 Uiso 1 1 calc R . . . .
H1B H 0.765714 0.310440 0.346693 0.046 Uiso 1 1 calc R . . . .
C2 C 0.73114(12) 0.4118(5) 0.3029(2) 0.0325(12) Uani 1 1 d . . . . .
C3 C 0.71681(13) 0.3334(5) 0.2679(2) 0.0350(12) Uani 1 1 d . . . . .
H3 H 0.721770 0.253745 0.274435 0.042 Uiso 1 1 calc R . . . .
C4 C 0.69368(13) 0.3632(5) 0.2196(2) 0.0332(12) Uani 1 1 d . . . . .
C5 C 0.68674(12) 0.4872(5) 0.2079(2) 0.0293(11) Uani 1 1 d . . . . .
C6 C 0.70221(13) 0.5670(5) 0.2416(2) 0.0352(12) Uani 1 1 d . . . . .
H6 H 0.698709 0.646842 0.232836 0.042 Uiso 1 1 calc R . . . .
C7 C 0.72440(13) 0.5366(5) 0.2914(2) 0.0352(12) Uani 1 1 d . . . . .
C8 C 0.66235(13) 0.5170(5) 0.1592(2) 0.0311(12) Uani 1 1 d . . . . .
H8A H 0.664644 0.461520 0.126215 0.037 Uiso 1 1 calc R . . . .
H8B H 0.666917 0.596059 0.144165 0.037 Uiso 1 1 calc R . . . .
C9 C 0.62756(13) 0.5121(5) 0.1816(2) 0.0313(12) Uani 1 1 d . . . . .
C10 C 0.61033(13) 0.4083(5) 0.1822(2) 0.0313(11) Uani 1 1 d . . . . .
H10 H 0.620001 0.340491 0.166264 0.038 Uiso 1 1 calc R . . . .
C11 C 0.57914(13) 0.4013(5) 0.2055(2) 0.0327(12) Uani 1 1 d . . . . .
C12 C 0.56444(13) 0.5001(5) 0.2287(2) 0.0323(12) Uani 1 1 d . . . . .
C13 C 0.58135(14) 0.6055(5) 0.2266(2) 0.0338(12) Uani 1 1 d . . . . .
H13 H 0.571307 0.674013 0.240989 0.041 Uiso 1 1 calc R . . . .
C14 C 0.61269(14) 0.6119(5) 0.2039(2) 0.0333(12) Uani 1 1 d . . . . .
C15 C 0.57441(15) 0.1987(5) 0.1824(3) 0.0398(13) Uani 1 1 d . . . . .
H15A H 0.595393 0.177220 0.202161 0.048 Uiso 1 1 calc R . . . .
H15B H 0.578615 0.213575 0.140260 0.048 Uiso 1 1 calc R . . . .
C16 C 0.55027(18) 0.1020(6) 0.1880(3) 0.0575(19) Uani 1 1 d . . . . .
H16A H 0.529512 0.124148 0.168622 0.086 Uiso 1 1 calc GR . . . .
H16B H 0.546628 0.086531 0.229787 0.086 Uiso 1 1 calc GR . . . .
H16C H 0.558827 0.031836 0.169327 0.086 Uiso 1 1 calc GR . . . .
C17 C 0.61896(17) 0.8140(5) 0.2286(3) 0.0469(15) Uani 1 1 d . . . . .
H17A H 0.614882 0.798405 0.270695 0.056 Uiso 1 1 calc R . . . .
H17B H 0.598086 0.838340 0.209328 0.056 Uiso 1 1 calc R . . . .
C18 C 0.64409(19) 0.9075(6) 0.2230(4) 0.0607(19) Uani 1 1 d . . . . .
H18A H 0.646480 0.927221 0.181312 0.091 Uiso 1 1 calc GR . . . .
H18B H 0.665120 0.880081 0.239280 0.091 Uiso 1 1 calc GR . . . .
H18C H 0.637130 0.976591 0.244622 0.091 Uiso 1 1 calc GR . . . .
C19 C 0.53064(13) 0.4932(5) 0.2542(2) 0.0343(12) Uani 1 1 d . . . . .
H19A H 0.517520 0.436316 0.230990 0.041 Uiso 1 1 calc R . . . .
H19B H 0.519922 0.569921 0.249715 0.041 Uiso 1 1 calc R . . . .
C20 C 0.53009(12) 0.4582(5) 0.3187(2) 0.0292(11) Uani 1 1 d . . . . .
C21 C 0.52319(12) 0.3446(5) 0.3357(2) 0.0277(11) Uani 1 1 d . . . . .
H21 H 0.518564 0.287588 0.306406 0.033 Uiso 1 1 calc R . . . .
C22 C 0.52298(12) 0.3135(4) 0.3951(2) 0.0268(11) Uani 1 1 d . . . . .
C23 C 0.52954(11) 0.3954(4) 0.4384(2) 0.0249(10) Uani 1 1 d . . . . .
C24 C 0.53584(12) 0.5086(4) 0.4215(2) 0.0277(11) Uani 1 1 d . . . . .
H24 H 0.539707 0.566036 0.450952 0.033 Uiso 1 1 calc R . . . .
C25 C 0.53664(12) 0.5401(4) 0.3629(2) 0.0290(11) Uani 1 1 d . . . . .
C26 C 0.50346(14) 0.1190(5) 0.3740(2) 0.0345(12) Uani 1 1 d . . . . .
H26A H 0.520699 0.091965 0.347246 0.041 Uiso 1 1 calc R . . . .
H26B H 0.485485 0.153966 0.349951 0.041 Uiso 1 1 calc R . . . .
C27 C 0.49085(16) 0.0193(5) 0.4097(3) 0.0427(14) Uani 1 1 d . . . . .
H27A H 0.481435 -0.039796 0.383209 0.064 Uiso 1 1 calc GR . . . .
H27B H 0.473964 0.047433 0.436117 0.064 Uiso 1 1 calc GR . . . .
H27C H 0.508921 -0.014795 0.432951 0.064 Uiso 1 1 calc GR . . . .
C28 C 0.54737(16) 0.7405(5) 0.3869(3) 0.0443(14) Uani 1 1 d . . . . .
H28A H 0.565369 0.719506 0.414869 0.053 Uiso 1 1 calc R . . . .
H28B H 0.527045 0.750168 0.409362 0.053 Uiso 1 1 calc R . . . .
C29 C 0.5554(2) 0.8505(5) 0.3557(4) 0.061(2) Uani 1 1 d . . . . .
H29A H 0.536866 0.872802 0.329842 0.092 Uiso 1 1 calc GR . . . .
H29B H 0.574867 0.838800 0.332085 0.092 Uiso 1 1 calc GR . . . .
H29C H 0.559582 0.912237 0.384614 0.092 Uiso 1 1 calc GR . . . .
C30 C 0.53187(12) 0.3636(4) 0.5026(2) 0.0270(11) Uani 1 1 d . . . . .
H30A H 0.519023 0.292199 0.509747 0.032 Uiso 1 1 calc R . . . .
H30B H 0.522666 0.427024 0.526633 0.032 Uiso 1 1 calc R . . . .
C31 C 0.56777(12) 0.3434(4) 0.5207(2) 0.0250(10) Uani 1 1 d . . . . .
C32 C 0.58174(12) 0.2344(4) 0.5148(2) 0.0244(10) Uani 1 1 d . . . . .
H32 H 0.568496 0.171015 0.501947 0.029 Uiso 1 1 calc R . . . .
C33 C 0.61517(12) 0.2162(4) 0.5273(2) 0.0263(11) Uani 1 1 d . . . . .
C34 C 0.63470(11) 0.3086(4) 0.5464(2) 0.0247(10) Uani 1 1 d . . . . .
C35 C 0.62056(11) 0.4171(4) 0.5531(2) 0.0252(10) Uani 1 1 d . . . . .
H35 H 0.633683 0.480387 0.566554 0.030 Uiso 1 1 calc R . . . .
C36 C 0.58722(12) 0.4351(4) 0.5404(2) 0.0259(10) Uani 1 1 d . . . . .
C37 C 0.61101(15) 0.0131(5) 0.5053(3) 0.0409(14) Uani 1 1 d . . . . .
H37A H 0.598546 0.028311 0.468250 0.049 Uiso 1 1 calc R . . . .
H37B H 0.595236 -0.003332 0.536737 0.049 Uiso 1 1 calc R . . . .
C38 C 0.63324(18) -0.0879(5) 0.4978(3) 0.0555(18) Uani 1 1 d . . . . .
H38A H 0.647524 -0.073580 0.464460 0.083 Uiso 1 1 calc GR . . . .
H38B H 0.620207 -0.158090 0.490166 0.083 Uiso 1 1 calc GR . . . .
H38C H 0.646639 -0.098722 0.533710 0.083 Uiso 1 1 calc GR . . . .
C39 C 0.59105(14) 0.6358(5) 0.5677(3) 0.0370(13) Uani 1 1 d . . . . .
H39A H 0.608386 0.654970 0.539480 0.044 Uiso 1 1 calc R . . . .
H39B H 0.601574 0.616094 0.606068 0.044 Uiso 1 1 calc R . . . .
C40 C 0.56809(16) 0.7377(5) 0.5743(3) 0.0496(16) Uani 1 1 d . . . . .
H40A H 0.558781 0.759020 0.535682 0.074 Uiso 1 1 calc GR . . . .
H40B H 0.580193 0.803905 0.591029 0.074 Uiso 1 1 calc GR . . . .
H40C H 0.550396 0.716132 0.600651 0.074 Uiso 1 1 calc GR . . . .
C41 C 0.67126(12) 0.2933(5) 0.5589(2) 0.0289(11) Uani 1 1 d . . . . .
H41A H 0.678122 0.346009 0.591341 0.035 Uiso 1 1 calc R . . . .
H41B H 0.675439 0.212511 0.572093 0.035 Uiso 1 1 calc R . . . .
C42 C 0.69169(11) 0.3184(5) 0.5055(2) 0.0284(11) Uani 1 1 d . . . . .
C43 C 0.69778(12) 0.2301(5) 0.4658(2) 0.0320(12) Uani 1 1 d . . . . .
H43 H 0.688410 0.155555 0.471613 0.038 Uiso 1 1 calc R . . . .
C44 C 0.71739(12) 0.2488(5) 0.4174(2) 0.0336(12) Uani 1 1 d . . . . .
C45 C 0.73137(12) 0.3565(5) 0.4082(2) 0.0323(12) Uani 1 1 d . . . . .
C46 C 0.72544(13) 0.4456(5) 0.4481(2) 0.0343(12) Uani 1 1 d . . . . .
H46 H 0.735366 0.519490 0.442945 0.041 Uiso 1 1 calc R . . . .
C47 C 0.70484(13) 0.4269(5) 0.4960(2) 0.0332(12) Uani 1 1 d . . . . .
C48 C 0.70851(15) 0.0536(5) 0.3820(3) 0.0449(15) Uani 1 1 d . . . . .
H48A H 0.684451 0.063568 0.379359 0.054 Uiso 1 1 calc R . . . .
H48B H 0.714306 0.017506 0.420460 0.054 Uiso 1 1 calc R . . . .
C49 C 0.72013(19) -0.0210(7) 0.3323(3) 0.062(2) Uani 1 1 d . . . . .
H49A H 0.714185 0.015717 0.294591 0.094 Uiso 1 1 calc GR . . . .
H49B H 0.709797 -0.097758 0.334388 0.094 Uiso 1 1 calc GR . . . .
H49C H 0.743977 -0.029710 0.335399 0.094 Uiso 1 1 calc GR . . . .
C50 C 0.70964(16) 0.6268(5) 0.5280(3) 0.0421(14) Uani 1 1 d . . . . .
H50A H 0.702616 0.657160 0.488941 0.050 Uiso 1 1 calc R . . . .
H50B H 0.733869 0.626610 0.530398 0.050 Uiso 1 1 calc R . . . .
C51 C 0.69606(16) 0.7010(5) 0.5761(3) 0.0467(15) Uani 1 1 d . . . . .
H51A H 0.672090 0.701494 0.572833 0.070 Uiso 1 1 calc GR . . . .
H51B H 0.704322 0.780534 0.572334 0.070 Uiso 1 1 calc GR . . . .
H51C H 0.702892 0.669304 0.614505 0.070 Uiso 1 1 calc GR . . . .
O11 O 0.75139(14) -0.0998(5) 0.5424(2) 0.0728(16) Uani 1 1 d . . . . .
O12 O 0.80847(11) 0.2575(4) 0.4395(2) 0.0503(11) Uani 1 1 d . . . . .
O13 O 0.81016(10) -0.1077(3) 0.74880(18) 0.0381(9) Uani 1 1 d . . . . .
O14 O 0.77035(13) 0.3105(4) 0.6528(2) 0.0600(13) Uani 1 1 d . . . . .
O15 O 0.93285(10) -0.1736(3) 0.75743(18) 0.0396(9) Uani 1 1 d . . . . .
O16 O 0.87745(9) 0.2649(3) 0.75330(18) 0.0362(9) Uani 1 1 d . . . . .
O17 O 0.94977(13) -0.2341(4) 0.5276(2) 0.0601(13) Uani 1 1 d . . . . .
O18 O 0.97619(10) 0.1909(3) 0.63177(18) 0.0427(10) Uani 1 1 d . . . . .
O19 O 0.83846(11) -0.1778(4) 0.4150(2) 0.0522(11) Uani 1 1 d . . . . .
O20 O 0.93041(10) 0.1738(4) 0.42004(19) 0.0466(10) Uani 1 1 d . . . . .
C52 C 0.81679(14) 0.0415(6) 0.3823(2) 0.0417(14) Uani 1 1 d . . . . .
H52A H 0.808108 -0.023991 0.358302 0.050 Uiso 1 1 calc R . . . .
H52B H 0.815449 0.112823 0.357975 0.050 Uiso 1 1 calc R . . . .
C53 C 0.79592(12) 0.0566(5) 0.4371(2) 0.0372(13) Uani 1 1 d . . . . .
C54 C 0.78142(14) -0.0306(6) 0.4636(3) 0.0445(15) Uani 1 1 d . . . . .
H54 H 0.782570 -0.105983 0.446719 0.053 Uiso 1 1 calc R . . . .
C55 C 0.76356(15) -0.0151(6) 0.5184(3) 0.0451(15) Uani 1 1 d . . . . .
C56 C 0.76171(13) 0.1020(6) 0.5442(2) 0.0383(13) Uani 1 1 d . . . . .
C57 C 0.77636(14) 0.1914(5) 0.5170(3) 0.0401(13) Uani 1 1 d . . . . .
H57 H 0.774881 0.267120 0.533309 0.048 Uiso 1 1 calc R . . . .
C58 C 0.79464(13) 0.1744(5) 0.4624(3) 0.0386(13) Uani 1 1 d . . . . .
C59 C 0.74389(14) 0.1141(6) 0.6009(2) 0.0438(15) Uani 1 1 d . . . . .
H59A H 0.727418 0.051413 0.603804 0.053 Uiso 1 1 calc R . . . .
H59B H 0.732225 0.189547 0.601328 0.053 Uiso 1 1 calc R . . . .
C60 C 0.76770(12) 0.1076(5) 0.6535(2) 0.0332(12) Uani 1 1 d . . . . .
C61 C 0.77722(13) 0.0009(5) 0.6772(2) 0.0333(12) Uani 1 1 d . . . . .
H61 H 0.768232 -0.068708 0.661171 0.040 Uiso 1 1 calc R . . . .
C62 C 0.79949(12) -0.0054(4) 0.7237(2) 0.0297(11) Uani 1 1 d . . . . .
C63 C 0.81333(12) 0.0957(4) 0.7479(2) 0.0292(11) Uani 1 1 d . . . . .
C64 C 0.80342(13) 0.2021(5) 0.7244(2) 0.0325(12) Uani 1 1 d . . . . .
H64 H 0.812255 0.271978 0.740438 0.039 Uiso 1 1 calc R . . . .
C65 C 0.78083(14) 0.2077(5) 0.6779(3) 0.0376(13) Uani 1 1 d . . . . .
C66 C 0.79540(16) -0.2129(5) 0.7288(3) 0.0437(14) Uani 1 1 d . . . . .
H66A H 0.799854 -0.225477 0.686622 0.052 Uiso 1 1 calc R . . . .
H66B H 0.771394 -0.209797 0.733698 0.052 Uiso 1 1 calc R . . . .
C67 C 0.8098(2) -0.3083(6) 0.7649(4) 0.077(3) Uani 1 1 d . . . . .
H67A H 0.833370 -0.313344 0.757871 0.115 Uiso 1 1 calc GR . . . .
H67B H 0.799310 -0.381964 0.753901 0.115 Uiso 1 1 calc GR . . . .
H67C H 0.806333 -0.292544 0.806667 0.115 Uiso 1 1 calc GR . . . .
C70 C 0.83895(13) 0.0887(5) 0.7977(2) 0.0300(11) Uani 1 1 d . . . . .
H70A H 0.838948 0.162656 0.819925 0.036 Uiso 1 1 calc R . . . .
H70B H 0.832816 0.025777 0.825058 0.036 Uiso 1 1 calc R . . . .
C71 C 0.87306(12) 0.0659(4) 0.7762(2) 0.0273(11) Uani 1 1 d . . . . .
C72 C 0.88689(13) -0.0439(4) 0.7784(2) 0.0294(11) Uani 1 1 d . . . . .
H72 H 0.874806 -0.106206 0.794665 0.035 Uiso 1 1 calc R . . . .
C73 C 0.91813(13) -0.0652(4) 0.7574(2) 0.0298(11) Uani 1 1 d . . . . .
C74 C 0.93666(12) 0.0247(5) 0.7345(2) 0.0295(11) Uani 1 1 d . . . . .
C75 C 0.92334(12) 0.1354(5) 0.7337(2) 0.0308(11) Uani 1 1 d . . . . .
H75 H 0.935974 0.198270 0.719338 0.037 Uiso 1 1 calc R . . . .
C76 C 0.89169(12) 0.1568(4) 0.7534(2) 0.0288(11) Uani 1 1 d . . . . .
C77 C 0.91891(14) -0.2623(5) 0.7929(3) 0.0387(13) Uani 1 1 d . . . . .
H77A H 0.897096 -0.285159 0.776965 0.046 Uiso 1 1 calc R . . . .
H77B H 0.916455 -0.234537 0.833872 0.046 Uiso 1 1 calc R . . . .
C78 C 0.94230(16) -0.3638(5) 0.7913(3) 0.0479(15) Uani 1 1 d . . . . .
H78A H 0.945330 -0.387635 0.750389 0.072 Uiso 1 1 calc GR . . . .
H78B H 0.933301 -0.428864 0.813622 0.072 Uiso 1 1 calc GR . . . .
H78C H 0.963451 -0.340774 0.808932 0.072 Uiso 1 1 calc GR . . . .
C79 C 0.89611(15) 0.3607(5) 0.7327(3) 0.0408(14) Uani 1 1 d . . . . .
H79A H 0.903708 0.345054 0.692419 0.049 Uiso 1 1 calc R . . . .
H79B H 0.915522 0.373299 0.758843 0.049 Uiso 1 1 calc R . . . .
C80 C 0.87452(18) 0.4659(5) 0.7328(3) 0.0546(17) Uani 1 1 d . . . . .
H80A H 0.855284 0.452173 0.707133 0.082 Uiso 1 1 calc GR . . . .
H80B H 0.886704 0.533014 0.718258 0.082 Uiso 1 1 calc GR . . . .
H80C H 0.867447 0.481339 0.772971 0.082 Uiso 1 1 calc GR . . . .
C81 C 0.96994(13) 0.0031(5) 0.7079(2) 0.0351(12) Uani 1 1 d . . . . .
H81A H 0.984701 0.068911 0.717645 0.042 Uiso 1 1 calc R . . . .
H81B H 0.979661 -0.068292 0.725217 0.042 Uiso 1 1 calc R . . . .
C82 C 0.96717(13) -0.0102(5) 0.6417(3) 0.0335(12) Uani 1 1 d . . . . .
C83 C 0.96070(14) -0.1174(5) 0.6164(3) 0.0400(14) Uani 1 1 d . . . . .
H83 H 0.959259 -0.183902 0.641053 0.048 Uiso 1 1 calc R . . . .
C84 C 0.95621(15) -0.1304(5) 0.5552(3) 0.0414(14) Uani 1 1 d . . . . .
C85 C 0.95813(12) -0.0332(5) 0.5185(3) 0.0345(12) Uani 1 1 d . . . . .
C86 C 0.96459(12) 0.0732(5) 0.5441(3) 0.0344(12) Uani 1 1 d . . . . .
H86 H 0.965825 0.139958 0.519567 0.041 Uiso 1 1 calc R . . . .
C87 C 0.96937(13) 0.0862(5) 0.6045(2) 0.0313(12) Uani 1 1 d . . . . .
C88 C 0.9466(2) -0.3348(6) 0.5629(4) 0.076(3) Uani 1 1 d . . . . .
H88A H 0.928140 -0.326448 0.590083 0.092 Uiso 1 1 calc R . . . .
H88B H 0.966933 -0.349218 0.586309 0.092 Uiso 1 1 calc R . . . .
C89 C 0.9402(3) -0.4321(7) 0.5200(5) 0.114(4) Uani 1 1 d . . . . .
H89A H 0.959258 -0.441775 0.494926 0.171 Uiso 1 1 calc GR . . . .
H89B H 0.920891 -0.413691 0.495401 0.171 Uiso 1 1 calc GR . . . .
H89C H 0.936397 -0.504333 0.541641 0.171 Uiso 1 1 calc GR . . . .
C90 C 0.98035(16) 0.2912(5) 0.5958(3) 0.0447(15) Uani 1 1 d . . . . .
H90A H 0.959873 0.308818 0.573445 0.054 Uiso 1 1 calc R . . . .
H90B H 0.998092 0.278400 0.567574 0.054 Uiso 1 1 calc R . . . .
C91 C 0.9891(2) 0.3900(6) 0.6372(4) 0.066(2) Uani 1 1 d . . . . .
H91A H 0.990684 0.462369 0.614687 0.099 Uiso 1 1 calc GR . . . .
H91B H 1.010125 0.373670 0.657015 0.099 Uiso 1 1 calc GR . . . .
H91C H 0.972038 0.397942 0.666605 0.099 Uiso 1 1 calc GR . . . .
C92 C 0.95282(14) -0.0448(6) 0.4532(3) 0.0430(14) Uani 1 1 d . . . . .
H92A H 0.959057 -0.124226 0.440951 0.052 Uiso 1 1 calc R . . . .
H92B H 0.967250 0.010785 0.432941 0.052 Uiso 1 1 calc R . . . .
C93 C 0.91741(14) -0.0220(5) 0.4340(2) 0.0371(13) Uani 1 1 d . . . . .
C94 C 0.89473(14) -0.1123(5) 0.4326(2) 0.0388(13) Uani 1 1 d . . . . .
H94 H 0.901489 -0.188603 0.443295 0.047 Uiso 1 1 calc R . . . .
C95 C 0.86214(15) -0.0920(5) 0.4157(2) 0.0396(13) Uani 1 1 d . . . . .
C96 C 0.85201(13) 0.0179(5) 0.3994(2) 0.0364(13) Uani 1 1 d . . . . .
C97 C 0.87461(14) 0.1081(5) 0.4006(2) 0.0366(13) Uani 1 1 d . . . . .
H97 H 0.867910 0.184123 0.389208 0.044 Uiso 1 1 calc R . . . .
C98 C 0.90713(14) 0.0882(5) 0.4182(2) 0.0373(13) Uani 1 1 d . . . . .
C99 C 0.84748(18) -0.2924(6) 0.4318(3) 0.0560(18) Uani 1 1 d . . . . .
H99A H 0.857634 -0.292566 0.471801 0.067 Uiso 1 1 calc R . . . .
H99B H 0.863357 -0.324895 0.403915 0.067 Uiso 1 1 calc R . . . .
C100 C 0.8160(3) -0.3640(7) 0.4307(4) 0.082(3) Uani 1 1 d . . . . .
H10A H 0.805925 -0.361188 0.391119 0.123 Uiso 1 1 calc GR . . . .
H10B H 0.800769 -0.332002 0.459177 0.123 Uiso 1 1 calc GR . . . .
H10C H 0.821112 -0.444803 0.440994 0.123 Uiso 1 1 calc GR . . . .
C101 C 0.92192(18) 0.2854(6) 0.3992(3) 0.0555(17) Uani 1 1 d . . . . .
H10D H 0.906773 0.323756 0.426503 0.067 Uiso 1 1 calc R . . . .
H10E H 0.911046 0.280026 0.359874 0.067 Uiso 1 1 calc R . . . .
C102 C 0.9537(2) 0.3541(7) 0.3955(4) 0.077(2) Uani 1 1 d . . . . .
H10F H 0.968404 0.315335 0.368219 0.116 Uiso 1 1 calc GR . . . .
H10G H 0.964271 0.358196 0.434672 0.116 Uiso 1 1 calc GR . . . .
H10H H 0.948925 0.432843 0.381371 0.116 Uiso 1 1 calc GR . . . .
C68 C 0.7705(4) 0.4142(13) 0.6918(8) 0.061(4) Uani 0.68(2) 1 d . U P A 1
H68A H 0.762067 0.393208 0.730906 0.074 Uiso 0.68(2) 1 calc R . P A 1
H68B H 0.793131 0.443816 0.697247 0.074 Uiso 0.68(2) 1 calc R . P A 1
C69 C 0.7498(5) 0.5032(12) 0.6646(9) 0.082(5) Uani 0.68(2) 1 d . U P A 1
H69A H 0.758415 0.523770 0.626036 0.124 Uiso 0.68(2) 1 calc GR . P A 1
H69B H 0.749705 0.572279 0.689834 0.124 Uiso 0.68(2) 1 calc GR . P A 1
H69C H 0.727460 0.473413 0.659642 0.124 Uiso 0.68(2) 1 calc GR . P A 1
C68A C 0.7818(10) 0.407(3) 0.6682(17) 0.068(5) Uani 0.32(2) 1 d . U P A 2
H68C H 0.805738 0.408363 0.662220 0.082 Uiso 0.32(2) 1 calc R . P A 2
H68D H 0.777906 0.420105 0.710558 0.082 Uiso 0.32(2) 1 calc R . P A 2
C69A C 0.7651(9) 0.505(2) 0.6313(16) 0.071(6) Uani 0.32(2) 1 d . U P A 2
H69D H 0.777699 0.518789 0.595697 0.107 Uiso 0.32(2) 1 calc GR . P A 2
H69E H 0.764364 0.576229 0.654676 0.107 Uiso 0.32(2) 1 calc GR . P A 2
H69F H 0.742809 0.481065 0.620038 0.107 Uiso 0.32(2) 1 calc GR . P A 2
O21 O 0.6138(3) 0.0718(10) 0.3502(5) 0.161(4) Uani 1 1 d . . . . .
C103 C 0.6065(3) 0.1672(11) 0.3507(5) 0.098(3) Uani 1 1 d . . . . .
C104 C 0.6269(2) 0.2617(8) 0.3376(4) 0.071(2) Uani 1 1 d . . . . .
C105 C 0.61997(19) 0.3687(8) 0.3733(3) 0.067(2) Uani 1 1 d . . . . .
C106 C 0.64109(18) 0.4711(7) 0.3586(3) 0.0593(19) Uani 1 1 d . . . . .
C107 C 0.6341(2) 0.5807(9) 0.3924(5) 0.094(3) Uani 1 1 d . . . . .
C108 C 0.6555(2) 0.6894(10) 0.3751(4) 0.087(3) Uani 1 1 d . . . . .
O22 O 0.8671(9) 0.384(3) 0.5644(15) 0.436(19) Uiso 1 1 d D . . . .
C109 C 0.8643(6) -0.236(2) 0.6163(10) 0.215(9) Uiso 1 1 d . . . . .
C110 C 0.8544(4) -0.1176(14) 0.5925(7) 0.142(5) Uiso 1 1 d . . . . .
C111 C 0.8711(4) 0.0008(15) 0.5985(7) 0.150(5) Uiso 1 1 d . . . . .
C112 C 0.8598(4) 0.1012(17) 0.5773(8) 0.154(6) Uiso 1 1 d . . . . .
C113 C 0.8764(5) 0.202(2) 0.5810(9) 0.177(7) Uiso 1 1 d . . . . .
C114 C 0.8617(10) 0.291(3) 0.5727(18) 0.321(19) Uiso 1 1 d D . . . .

loop_
_atom_site_aniso_label
_atom_site_aniso_U_11
_atom_site_aniso_U_22
_atom_site_aniso_U_33
_atom_site_aniso_U_23
_atom_site_aniso_U_13
_atom_site_aniso_U_12
O1 0.051(2) 0.043(2) 0.031(2) -0.0064(18) -0.0035(18) 0.0006(19)
O2 0.047(3) 0.054(3) 0.044(2) -0.006(2) -0.006(2) -0.008(2)
O3 0.035(2) 0.042(2) 0.044(2) -0.0070(19) 0.0129(18) -0.0034(18)
O4 0.036(2) 0.037(2) 0.049(2) 0.0004(18) 0.0088(18) 0.0021(17)
O5 0.038(2) 0.036(2) 0.0239(18) -0.0016(16) -0.0071(15) -0.0044(16)
O6 0.049(2) 0.0296(19) 0.036(2) 0.0022(17) 0.0061(18) 0.0019(17)
O7 0.033(2) 0.0265(19) 0.048(2) 0.0005(17) -0.0003(17) 0.0055(16)
O8 0.0283(19) 0.0263(18) 0.046(2) -0.0077(16) -0.0018(16) 0.0041(15)
O9 0.044(2) 0.045(2) 0.039(2) 0.0018(19) 0.0109(18) 0.0055(19)
O10 0.039(2) 0.037(2) 0.036(2) -0.0002(17) 0.0095(17) -0.0074(17)
C1 0.027(3) 0.056(4) 0.031(3) 0.006(3) 0.001(2) -0.003(3)
C2 0.024(3) 0.051(3) 0.023(3) 0.002(2) 0.004(2) 0.000(2)
C3 0.034(3) 0.042(3) 0.028(3) 0.004(2) 0.004(2) 0.006(2)
C4 0.031(3) 0.043(3) 0.026(3) -0.002(2) 0.006(2) 0.000(2)
C5 0.024(2) 0.041(3) 0.023(2) 0.003(2) 0.011(2) 0.001(2)
C6 0.030(3) 0.037(3) 0.039(3) 0.001(2) 0.005(2) 0.002(2)
C7 0.030(3) 0.046(3) 0.030(3) -0.002(3) 0.009(2) -0.005(2)
C8 0.034(3) 0.038(3) 0.022(2) 0.001(2) 0.008(2) -0.002(2)
C9 0.033(3) 0.040(3) 0.021(2) 0.006(2) 0.003(2) 0.006(2)
C10 0.033(3) 0.041(3) 0.020(2) 0.000(2) 0.000(2) 0.003(2)
C11 0.034(3) 0.040(3) 0.024(3) 0.000(2) 0.002(2) 0.001(2)
C12 0.028(3) 0.046(3) 0.023(3) 0.007(2) -0.002(2) 0.007(2)
C13 0.037(3) 0.038(3) 0.027(3) 0.003(2) 0.004(2) 0.006(2)
C14 0.037(3) 0.036(3) 0.026(3) 0.006(2) -0.001(2) 0.005(2)
C15 0.040(3) 0.045(3) 0.035(3) -0.008(3) 0.008(2) -0.006(3)
C16 0.056(4) 0.053(4) 0.064(4) -0.015(3) 0.019(4) -0.020(3)
C17 0.055(4) 0.043(3) 0.043(3) -0.004(3) 0.003(3) 0.006(3)
C18 0.058(4) 0.049(4) 0.076(5) -0.011(4) 0.011(4) -0.006(3)
C19 0.025(3) 0.046(3) 0.032(3) 0.006(2) -0.002(2) 0.008(2)
C20 0.017(2) 0.042(3) 0.029(3) 0.003(2) 0.0028(19) 0.004(2)
C21 0.020(2) 0.036(3) 0.027(3) -0.005(2) -0.0005(19) 0.003(2)
C22 0.021(2) 0.030(3) 0.029(3) 0.003(2) -0.002(2) 0.004(2)
C23 0.019(2) 0.032(3) 0.024(2) 0.000(2) 0.0007(18) 0.006(2)
C24 0.021(2) 0.035(3) 0.028(3) -0.007(2) 0.004(2) 0.002(2)
C25 0.022(2) 0.032(3) 0.033(3) 0.003(2) 0.001(2) 0.007(2)
C26 0.035(3) 0.034(3) 0.035(3) -0.010(2) -0.003(2) -0.002(2)
C27 0.055(4) 0.030(3) 0.044(3) -0.003(3) 0.007(3) 0.001(3)
C28 0.050(4) 0.034(3) 0.050(4) -0.005(3) 0.013(3) 0.003(3)
C29 0.075(5) 0.031(3) 0.078(5) 0.000(3) 0.033(4) 0.007(3)
C30 0.021(2) 0.033(3) 0.027(3) -0.001(2) 0.0038(19) -0.004(2)
C31 0.028(3) 0.027(2) 0.020(2) 0.002(2) -0.0020(19) 0.004(2)
C32 0.022(2) 0.031(3) 0.020(2) 0.000(2) -0.0017(18) -0.001(2)
C33 0.027(3) 0.030(3) 0.022(2) 0.006(2) 0.0035(19) 0.002(2)
C34 0.020(2) 0.033(3) 0.021(2) 0.005(2) 0.0011(18) 0.002(2)
C35 0.020(2) 0.032(3) 0.024(2) 0.001(2) 0.0023(19) -0.006(2)
C36 0.026(2) 0.027(3) 0.025(2) 0.001(2) -0.0024(19) 0.005(2)
C37 0.043(3) 0.031(3) 0.049(4) -0.004(3) -0.003(3) 0.003(2)
C38 0.056(4) 0.037(3) 0.072(5) -0.009(3) -0.010(4) 0.007(3)
C39 0.038(3) 0.029(3) 0.044(3) -0.008(2) -0.001(2) 0.001(2)
C40 0.050(4) 0.035(3) 0.064(4) -0.016(3) 0.000(3) 0.005(3)
C41 0.024(3) 0.036(3) 0.026(3) 0.007(2) -0.001(2) 0.003(2)
C42 0.015(2) 0.038(3) 0.031(3) 0.007(2) 0.0002(19) 0.003(2)
C43 0.020(2) 0.041(3) 0.035(3) 0.005(2) 0.000(2) 0.004(2)
C44 0.026(3) 0.047(3) 0.028(3) 0.002(2) 0.001(2) 0.011(2)
C45 0.021(2) 0.053(3) 0.023(3) 0.005(2) -0.002(2) -0.002(2)
C46 0.023(3) 0.048(3) 0.031(3) 0.008(3) -0.002(2) -0.003(2)
C47 0.030(3) 0.041(3) 0.028(3) 0.004(2) 0.001(2) 0.000(2)
C48 0.032(3) 0.055(4) 0.048(4) -0.001(3) 0.002(3) 0.007(3)
C49 0.060(4) 0.076(5) 0.052(4) -0.022(4) -0.002(3) -0.002(4)
C50 0.043(3) 0.041(3) 0.043(3) 0.008(3) 0.005(3) -0.007(3)
C51 0.042(3) 0.038(3) 0.061(4) 0.002(3) 0.009(3) -0.001(3)
O11 0.079(4) 0.074(3) 0.067(3) -0.009(3) 0.027(3) -0.037(3)
O12 0.044(2) 0.051(3) 0.057(3) 0.013(2) 0.017(2) 0.008(2)
O13 0.040(2) 0.0275(19) 0.046(2) 0.0014(17) -0.0048(18) 0.0015(16)
O14 0.069(3) 0.044(3) 0.066(3) 0.009(2) -0.018(3) 0.021(2)
O15 0.036(2) 0.033(2) 0.051(2) 0.0126(18) 0.0134(18) 0.0085(17)
O16 0.034(2) 0.0269(19) 0.047(2) 0.0010(17) 0.0007(17) 0.0010(16)
O17 0.079(4) 0.035(2) 0.066(3) -0.003(2) -0.006(3) 0.007(2)
O18 0.048(2) 0.031(2) 0.049(2) 0.0094(18) -0.0029(19) -0.0074(18)
O19 0.052(3) 0.049(3) 0.056(3) -0.005(2) 0.000(2) -0.011(2)
O20 0.036(2) 0.050(2) 0.053(3) 0.011(2) -0.0013(19) -0.0057(19)
C52 0.032(3) 0.066(4) 0.027(3) -0.001(3) -0.003(2) 0.001(3)
C53 0.018(2) 0.057(4) 0.036(3) 0.002(3) -0.002(2) -0.002(2)
C54 0.032(3) 0.059(4) 0.043(3) -0.006(3) 0.003(3) -0.010(3)
C55 0.036(3) 0.059(4) 0.040(3) 0.000(3) 0.000(3) -0.016(3)
C56 0.020(2) 0.061(4) 0.034(3) 0.005(3) -0.003(2) 0.006(3)
C57 0.033(3) 0.049(3) 0.038(3) 0.001(3) 0.003(2) 0.008(3)
C58 0.024(3) 0.052(4) 0.039(3) 0.007(3) -0.003(2) 0.004(3)
C59 0.025(3) 0.070(4) 0.036(3) 0.006(3) 0.000(2) 0.009(3)
C60 0.023(3) 0.050(3) 0.027(3) 0.005(2) 0.005(2) 0.009(2)
C61 0.026(3) 0.040(3) 0.034(3) -0.004(2) 0.006(2) -0.003(2)
C62 0.027(3) 0.031(3) 0.032(3) 0.002(2) 0.007(2) 0.004(2)
C63 0.025(3) 0.033(3) 0.029(3) 0.000(2) 0.003(2) 0.004(2)
C64 0.032(3) 0.032(3) 0.034(3) 0.000(2) 0.006(2) 0.002(2)
C65 0.034(3) 0.040(3) 0.039(3) 0.008(3) 0.003(2) 0.014(2)
C66 0.047(4) 0.032(3) 0.051(4) -0.005(3) -0.005(3) 0.000(3)
C67 0.112(7) 0.032(4) 0.085(6) 0.002(4) -0.035(5) -0.001(4)
C70 0.032(3) 0.032(3) 0.026(3) 0.001(2) 0.004(2) -0.001(2)
C71 0.029(3) 0.032(3) 0.020(2) -0.001(2) -0.004(2) 0.001(2)
C72 0.029(3) 0.031(3) 0.028(3) 0.005(2) 0.001(2) -0.002(2)
C73 0.031(3) 0.027(3) 0.032(3) 0.002(2) 0.002(2) 0.002(2)
C74 0.025(3) 0.034(3) 0.030(3) 0.003(2) 0.001(2) 0.000(2)
C75 0.024(3) 0.034(3) 0.034(3) 0.003(2) -0.001(2) -0.004(2)
C76 0.028(3) 0.027(3) 0.032(3) 0.000(2) -0.006(2) 0.002(2)
C77 0.039(3) 0.028(3) 0.050(3) 0.007(3) 0.008(3) 0.002(2)
C78 0.045(4) 0.035(3) 0.064(4) 0.008(3) 0.004(3) 0.008(3)
C79 0.036(3) 0.032(3) 0.054(4) 0.003(3) 0.001(3) -0.007(2)
C80 0.065(5) 0.030(3) 0.069(5) 0.005(3) 0.004(4) 0.000(3)
C81 0.024(3) 0.039(3) 0.043(3) 0.012(3) -0.002(2) 0.004(2)
C82 0.023(3) 0.034(3) 0.044(3) 0.008(2) 0.003(2) 0.003(2)
C83 0.038(3) 0.034(3) 0.049(4) 0.009(3) 0.008(3) 0.008(2)
C84 0.040(3) 0.030(3) 0.055(4) -0.001(3) 0.005(3) 0.006(2)
C85 0.021(2) 0.040(3) 0.043(3) 0.006(3) 0.005(2) 0.007(2)
C86 0.022(3) 0.037(3) 0.045(3) 0.013(3) 0.003(2) 0.005(2)
C87 0.026(3) 0.031(3) 0.037(3) 0.009(2) 0.004(2) 0.000(2)
C88 0.097(7) 0.032(4) 0.099(7) 0.004(4) -0.021(5) -0.002(4)
C89 0.164(12) 0.038(5) 0.138(10) -0.009(5) -0.046(8) 0.001(6)
C90 0.042(3) 0.035(3) 0.057(4) 0.015(3) -0.004(3) -0.001(3)
C91 0.068(5) 0.038(4) 0.092(6) 0.008(4) -0.006(4) -0.008(3)
C92 0.031(3) 0.052(4) 0.046(3) 0.003(3) 0.005(3) 0.009(3)
C93 0.034(3) 0.048(3) 0.029(3) -0.005(3) 0.007(2) 0.007(3)
C94 0.039(3) 0.043(3) 0.035(3) -0.005(3) 0.004(2) 0.006(3)
C95 0.040(3) 0.047(3) 0.032(3) -0.007(3) 0.004(2) 0.000(3)
C96 0.028(3) 0.056(4) 0.026(3) -0.001(3) 0.001(2) 0.003(3)
C97 0.036(3) 0.049(3) 0.024(3) 0.003(2) 0.002(2) 0.004(3)
C98 0.034(3) 0.049(3) 0.029(3) -0.001(3) 0.005(2) 0.002(3)
C99 0.060(4) 0.047(4) 0.061(4) -0.005(3) 0.010(4) -0.005(3)
C100 0.105(7) 0.061(5) 0.081(6) -0.003(4) 0.006(5) -0.026(5)
C101 0.056(4) 0.055(4) 0.055(4) 0.014(3) -0.005(3) -0.005(3)
C102 0.075(6) 0.071(5) 0.084(6) 0.019(5) -0.014(5) -0.031(4)
C68 0.073(9) 0.036(5) 0.074(9) 0.002(6) -0.024(6) 0.014(6)
C69 0.093(10) 0.056(6) 0.097(11) 0.002(7) -0.027(8) 0.031(7)
C68A 0.082(12) 0.042(7) 0.078(12) 0.006(9) -0.031(9) 0.017(9)
C69A 0.088(13) 0.040(9) 0.085(13) 0.013(10) -0.033(10) 0.015(10)
O21 0.165(10) 0.141(8) 0.181(10) -0.034(8) 0.068(8) -0.061(8)
C103 0.117(9) 0.085(7) 0.093(8) -0.007(6) 0.011(6) 0.022(7)
C104 0.077(6) 0.071(5) 0.066(5) 0.009(4) 0.009(4) 0.007(5)
C105 0.055(4) 0.097(6) 0.049(4) 0.006(4) 0.018(3) 0.005(4)
C106 0.051(4) 0.086(5) 0.042(4) 0.005(4) 0.007(3) 0.018(4)
C107 0.074(6) 0.111(8) 0.098(7) -0.029(6) 0.033(5) 0.006(6)
C108 0.073(6) 0.123(8) 0.064(5) -0.012(5) -0.001(4) -0.006(6)

loop_
_atom_type_symbol
_atom_type_description
_atom_type_scat_dispersion_real
_atom_type_scat_dispersion_imag
_atom_type_scat_source
C C 0.0033 0.0016 'International Tables Vol C Tables 4.2.6.8 and 6.1.1.4'
H H 0.0000 0.0000 'International Tables Vol C Tables 4.2.6.8 and 6.1.1.4'
O O 0.0106 0.0060 'International Tables Vol C Tables 4.2.6.8 and 6.1.1.4'

loop_
_geom_angle_atom_site_label_1
_geom_angle_atom_site_label_2
_geom_angle_atom_site_label_3
_geom_angle
C11 O3 C15 117.9(4)
C14 O4 C17 118.4(4)
C22 O5 C26 118.8(4)
C25 O6 C28 117.9(4)
C33 O7 C37 118.2(4)
C36 O8 C39 118.1(4)
C44 O9 C48 117.3(4)
C47 O10 C50 118.9(4)
H1A C1 H1B 108.2
C2 C1 H1A 109.7
C2 C1 H1B 109.7
C2 C1 C45 109.7(4)
C45 C1 H1A 109.7
C45 C1 H1B 109.7
C3 C2 C1 123.4(5)
C3 C2 C7 118.3(5)
C7 C2 C1 118.2(5)
C2 C3 H3 118.2
C2 C3 C4 123.7(5)
C4 C3 H3 118.2
O1 C4 C3 120.6(5)
O1 C4 C5 121.0(5)
C3 C4 C5 118.4(5)
C4 C5 C8 118.1(5)
C6 C5 C4 118.2(5)
C6 C5 C8 123.7(5)
C5 C6 H6 118.4
C5 C6 C7 123.1(5)
C7 C6 H6 118.4
O2 C7 C2 121.4(5)
O2 C7 C6 120.5(5)
C6 C7 C2 118.2(5)
C5 C8 H8A 109.6
C5 C8 H8B 109.6
C5 C8 C9 110.5(4)
H8A C8 H8B 108.1
C9 C8 H8A 109.6
C9 C8 H8B 109.6
C10 C9 C8 120.9(5)
C10 C9 C14 118.6(5)
C14 C9 C8 120.5(5)
C9 C10 H10 119.3
C9 C10 C11 121.5(5)
C11 C10 H10 119.3
O3 C11 C10 124.0(5)
O3 C11 C12 115.9(5)
C10 C11 C12 120.1(5)
C11 C12 C13 118.5(5)
C11 C12 C19 120.4(5)
C13 C12 C19 121.0(5)
C12 C13 H13 119.4
C14 C13 C12 121.2(5)
C14 C13 H13 119.4
O4 C14 C9 115.6(5)
O4 C14 C13 124.3(5)
C13 C14 C9 120.1(5)
O3 C15 H15A 109.9
O3 C15 H15B 109.9
O3 C15 C16 108.7(5)
H15A C15 H15B 108.3
C16 C15 H15A 109.9
C16 C15 H15B 109.9
C15 C16 H16A 109.5
C15 C16 H16B 109.5
C15 C16 H16C 109.5
H16A C16 H16B 109.5
H16A C16 H16C 109.5
H16B C16 H16C 109.5
O4 C17 H17A 110.1
O4 C17 H17B 110.1
O4 C17 C18 107.9(5)
H17A C17 H17B 108.4
C18 C17 H17A 110.1
C18 C17 H17B 110.1
C17 C18 H18A 109.5
C17 C18 H18B 109.5
C17 C18 H18C 109.5
H18A C18 H18B 109.5
H18A C18 H18C 109.5
H18B C18 H18C 109.5
C12 C19 H19A 108.6
C12 C19 H19B 108.6
C12 C19 C20 114.7(4)
H19A C19 H19B 107.6
C20 C19 H19A 108.6
C20 C19 H19B 108.6
C21 C20 C19 121.4(5)
C21 C20 C25 118.1(5)
C25 C20 C19 120.4(5)
C20 C21 H21 119.6
C20 C21 C22 120.9(5)
C22 C21 H21 119.6
O5 C22 C21 123.6(5)
C23 C22 O5 116.0(4)
C23 C22 C21 120.4(5)
C22 C23 C30 122.0(4)
C24 C23 C22 118.6(4)
C24 C23 C30 119.3(4)
C23 C24 H24 119.3
C25 C24 C23 121.5(5)
C25 C24 H24 119.3
O6 C25 C20 115.8(4)
C24 C25 O6 123.7(5)
C24 C25 C20 120.5(5)
O5 C26 H26A 110.4
O5 C26 H26B 110.4
O5 C26 C27 106.7(4)
H26A C26 H26B 108.6
C27 C26 H26A 110.4
C27 C26 H26B 110.4
C26 C27 H27A 109.5
C26 C27 H27B 109.5
C26 C27 H27C 109.5
H27A C27 H27B 109.5
H27A C27 H27C 109.5
H27B C27 H27C 109.5
O6 C28 H28A 110.2
O6 C28 H28B 110.2
O6 C28 C29 107.7(5)
H28A C28 H28B 108.5
C29 C28 H28A 110.2
C29 C28 H28B 110.2
C28 C29 H29A 109.5
C28 C29 H29B 109.5
C28 C29 H29C 109.5
H29A C29 H29B 109.5
H29A C29 H29C 109.5
H29B C29 H29C 109.5
C23 C30 H30A 109.7
C23 C30 H30B 109.7
C23 C30 C31 109.6(4)
H30A C30 H30B 108.2
C31 C30 H30A 109.7
C31 C30 H30B 109.7
C32 C31 C30 120.4(4)
C32 C31 C36 119.0(4)
C36 C31 C30 120.5(4)
C31 C32 H32 119.5
C31 C32 C33 121.1(5)
C33 C32 H32 119.5
O7 C33 C32 123.7(5)
O7 C33 C34 116.5(4)
C34 C33 C32 119.8(4)
C33 C34 C41 121.4(4)
C35 C34 C33 119.0(4)
C35 C34 C41 119.6(4)
C34 C35 H35 119.5
C34 C35 C36 121.1(5)
C36 C35 H35 119.5
O8 C36 C31 116.8(4)
O8 C36 C35 123.2(4)
C31 C36 C35 120.0(4)
O7 C37 H37A 110.1
O7 C37 H37B 110.1
O7 C37 C38 108.0(5)
H37A C37 H37B 108.4
C38 C37 H37A 110.1
C38 C37 H37B 110.1
C37 C38 H38A 109.5
C37 C38 H38B 109.5
C37 C38 H38C 109.5
H38A C38 H38B 109.5
H38A C38 H38C 109.5
H38B C38 H38C 109.5
O8 C39 H39A 110.3
O8 C39 H39B 110.3
O8 C39 C40 107.1(5)
H39A C39 H39B 108.5
C40 C39 H39A 110.3
C40 C39 H39B 110.3
C39 C40 H40A 109.5
C39 C40 H40B 109.5
C39 C40 H40C 109.5
H40A C40 H40B 109.5
H40A C40 H40C 109.5
H40B C40 H40C 109.5
C34 C41 H41A 109.1
C34 C41 H41B 109.1
H41A C41 H41B 107.8
C42 C41 C34 112.6(4)
C42 C41 H41A 109.1
C42 C41 H41B 109.1
C43 C42 C41 119.5(5)
C47 C42 C41 121.5(5)
C47 C42 C43 119.0(5)
C42 C43 H43 119.4
C42 C43 C44 121.1(5)
C44 C43 H43 119.4
C43 C44 O9 123.7(5)
C45 C44 O9 116.0(5)
C45 C44 C43 120.3(5)
C44 C45 C1 121.7(5)
C44 C45 C46 118.9(5)
C46 C45 C1 119.3(5)
C45 C46 H46 119.8
C45 C46 C47 120.4(5)
C47 C46 H46 119.8
O10 C47 C46 123.4(5)
C42 C47 O10 116.5(4)
C42 C47 C46 120.1(5)
O9 C48 H48A 110.5
O9 C48 H48B 110.5
O9 C48 C49 106.4(5)
H48A C48 H48B 108.6
C49 C48 H48A 110.5
C49 C48 H48B 110.5
C48 C49 H49A 109.5
C48 C49 H49B 109.5
C48 C49 H49C 109.5
H49A C49 H49B 109.5
H49A C49 H49C 109.5
H49B C49 H49C 109.5
O10 C50 H50A 110.3
O10 C50 H50B 110.3
O10 C50 C51 107.0(5)
H50A C50 H50B 108.6
C51 C50 H50A 110.3
C51 C50 H50B 110.3
C50 C51 H51A 109.5
C50 C51 H51B 109.5
C50 C51 H51C 109.5
H51A C51 H51B 109.5
H51A C51 H51C 109.5
H51B C51 H51C 109.5
C62 O13 C66 117.9(4)
C65 O14 C68 116.5(7)
C68A O14 C65 122.4(16)
C73 O15 C77 117.8(4)
C76 O16 C79 118.1(4)
C84 O17 C88 118.3(6)
C87 O18 C90 118.4(4)
C95 O19 C99 118.9(5)
C98 O20 C101 118.7(5)
H52A C52 H52B 108.1
C53 C52 H52A 109.5
C53 C52 H52B 109.5
C96 C52 H52A 109.5
C96 C52 H52B 109.5
C96 C52 C53 110.8(4)
C54 C53 C52 123.2(6)
C54 C53 C58 120.2(5)
C58 C53 C52 116.4(5)
C53 C54 H54 118.9
C53 C54 C55 122.1(6)
C55 C54 H54 118.9
O11 C55 C54 119.6(6)
O11 C55 C56 121.7(6)
C54 C55 C56 118.7(5)
C55 C56 C59 117.2(5)
C57 C56 C55 119.2(5)
C57 C56 C59 123.5(6)
C56 C57 H57 119.2
C56 C57 C58 121.6(6)
C58 C57 H57 119.2
O12 C58 C53 121.9(5)
O12 C58 C57 119.9(6)
C53 C58 C57 118.2(5)
C56 C59 H59A 109.5
C56 C59 H59B 109.5
C56 C59 C60 110.7(4)
H59A C59 H59B 108.1
C60 C59 H59A 109.5
C60 C59 H59B 109.5
C61 C60 C59 121.0(5)
C65 C60 C59 120.6(5)
C65 C60 C61 118.5(5)
C60 C61 H61 119.5
C62 C61 C60 121.0(5)
C62 C61 H61 119.5
O13 C62 C61 124.0(5)
O13 C62 C63 115.2(5)
C61 C62 C63 120.8(5)
C62 C63 C70 120.8(5)
C64 C63 C62 117.9(5)
C64 C63 C70 121.3(5)
C63 C64 H64 119.5
C65 C64 C63 121.0(5)
C65 C64 H64 119.5
O14 C65 C60 115.8(5)
O14 C65 C64 123.3(5)
C60 C65 C64 120.8(5)
O13 C66 H66A 110.3
O13 C66 H66B 110.3
O13 C66 C67 107.1(5)
H66A C66 H66B 108.6
C67 C66 H66A 110.3
C67 C66 H66B 110.3
C66 C67 H67A 109.5
C66 C67 H67B 109.5
C66 C67 H67C 109.5
H67A C67 H67B 109.5
H67A C67 H67C 109.5
H67B C67 H67C 109.5
C63 C70 H70A 108.9
C63 C70 H70B 108.9
H70A C70 H70B 107.8
C71 C70 C63 113.2(4)
C71 C70 H70A 108.9
C71 C70 H70B 108.9
C72 C71 C70 121.7(5)
C72 C71 C76 118.1(5)
C76 C71 C70 120.2(5)
C71 C72 H72 119.2
C71 C72 C73 121.6(5)
C73 C72 H72 119.2
O15 C73 C72 124.0(5)
O15 C73 C74 115.5(4)
C74 C73 C72 120.5(5)
C73 C74 C81 121.8(5)
C75 C74 C73 118.2(5)
C75 C74 C81 119.9(5)
C74 C75 H75 119.2
C74 C75 C76 121.5(5)
C76 C75 H75 119.2
O16 C76 C71 116.4(4)
O16 C76 C75 123.6(5)
C75 C76 C71 120.1(5)
O15 C77 H77A 110.5
O15 C77 H77B 110.5
O15 C77 C78 106.2(5)
H77A C77 H77B 108.7
C78 C77 H77A 110.5
C78 C77 H77B 110.5
C77 C78 H78A 109.5
C77 C78 H78B 109.5
C77 C78 H78C 109.5
H78A C78 H78B 109.5
H78A C78 H78C 109.5
H78B C78 H78C 109.5
O16 C79 H79A 110.1
O16 C79 H79B 110.1
O16 C79 C80 107.8(5)
H79A C79 H79B 108.5
C80 C79 H79A 110.1
C80 C79 H79B 110.1
C79 C80 H80A 109.5
C79 C80 H80B 109.5
C79 C80 H80C 109.5
H80A C80 H80B 109.5
H80A C80 H80C 109.5
H80B C80 H80C 109.5
C74 C81 H81A 109.4
C74 C81 H81B 109.4
H81A C81 H81B 108.0
C82 C81 C74 111.4(4)
C82 C81 H81A 109.4
C82 C81 H81B 109.4
C83 C82 C81 120.8(5)
C83 C82 C87 118.1(5)
C87 C82 C81 121.1(5)
C82 C83 H83 119.2
C82 C83 C84 121.6(5)
C84 C83 H83 119.2
O17 C84 C83 124.3(5)
O17 C84 C85 115.9(6)
C85 C84 C83 119.8(5)
C84 C85 C92 120.6(5)
C86 C85 C84 118.2(5)
C86 C85 C92 121.2(5)
C85 C86 H86 118.9
C85 C86 C87 122.1(5)
C87 C86 H86 118.9
O18 C87 C82 115.8(5)
O18 C87 C86 124.0(5)
C86 C87 C82 120.2(5)
O17 C88 H88A 110.7
O17 C88 H88B 110.7
O17 C88 C89 105.0(7)
H88A C88 H88B 108.8
C89 C88 H88A 110.7
C89 C88 H88B 110.7
C88 C89 H89A 109.5
C88 C89 H89B 109.5
C88 C89 H89C 109.5
H89A C89 H89B 109.5
H89A C89 H89C 109.5
H89B C89 H89C 109.5
O18 C90 H90A 110.4
O18 C90 H90B 110.4
O18 C90 C91 106.4(5)
H90A C90 H90B 108.6
C91 C90 H90A 110.4
C91 C90 H90B 110.4
C90 C91 H91A 109.5
C90 C91 H91B 109.5
C90 C91 H91C 109.5
H91A C91 H91B 109.5
H91A C91 H91C 109.5
H91B C91 H91C 109.5
C85 C92 H92A 109.1
C85 C92 H92B 109.1
C85 C92 C93 112.5(5)
H92A C92 H92B 107.8
C93 C92 H92A 109.1
C93 C92 H92B 109.1
C94 C93 C92 120.3(5)
C98 C93 C92 120.9(5)
C98 C93 C94 118.8(5)
C93 C94 H94 119.6
C93 C94 C95 120.7(6)
C95 C94 H94 119.6
O19 C95 C94 123.1(6)
C96 C95 O19 116.5(5)
C96 C95 C94 120.4(6)
C95 C96 C52 120.9(6)
C95 C96 C97 119.0(5)
C97 C96 C52 120.1(5)
C96 C97 H97 119.7
C96 C97 C98 120.6(5)
C98 C97 H97 119.7
O20 C98 C93 116.5(5)
O20 C98 C97 123.0(5)
C93 C98 C97 120.5(6)
O19 C99 H99A 110.4
O19 C99 H99B 110.4
O19 C99 C100 106.5(6)
H99A C99 H99B 108.6
C100 C99 H99A 110.4
C100 C99 H99B 110.4
C99 C100 H10A 109.5
C99 C100 H10B 109.5
C99 C100 H10C 109.5
H10A C100 H10B 109.5
H10A C100 H10C 109.5
H10B C100 H10C 109.5
O20 C101 H10D 110.4
O20 C101 H10E 110.4
O20 C101 C102 106.7(6)
H10D C101 H10E 108.6
C102 C101 H10D 110.4
C102 C101 H10E 110.4
C101 C102 H10F 109.5
C101 C102 H10G 109.5
C101 C102 H10H 109.5
H10F C102 H10G 109.5
H10F C102 H10H 109.5
H10G C102 H10H 109.5
O14 C68 H68A 110.0
O14 C68 H68B 110.0
H68A C68 H68B 108.4
C69 C68 O14 108.5(11)
C69 C68 H68A 110.0
C69 C68 H68B 110.0
C68 C69 H69A 109.5
C68 C69 H69B 109.5
C68 C69 H69C 109.5
H69A C69 H69B 109.5
H69A C69 H69C 109.5
H69B C69 H69C 109.5
O14 C68A H68C 109.8
O14 C68A H68D 109.8
O14 C68A C69A 110(3)
H68C C68A H68D 108.2
C69A C68A H68C 109.8
C69A C68A H68D 109.8
C68A C69A H69D 109.5
C68A C69A H69E 109.5
C68A C69A H69F 109.5
H69D C69A H69E 109.5
H69D C69A H69F 109.5
H69E C69A H69F 109.5
O21 C103 C104 126.1(12)
C103 C104 C105 113.5(8)
C106 C105 C104 114.0(6)
C105 C106 C107 115.2(6)
C106 C107 C108 115.0(7)
C109 C110 C111 131.1(16)
C112 C111 C110 126.4(17)
C111 C112 C113 124(2)
C114 C113 C112 118(3)
O22 C114 C113 139(5)

loop_
_geom_bond_atom_site_label_1
_geom_bond_atom_site_label_2
_geom_bond_distance
O1 C4 1.228(7)
O2 C7 1.225(7)
O3 C11 1.373(7)
O3 C15 1.424(7)
O4 C14 1.385(7)
O4 C17 1.414(7)
O5 C22 1.387(6)
O5 C26 1.424(6)
O6 C25 1.387(6)
O6 C28 1.423(7)
O7 C33 1.370(6)
O7 C37 1.421(7)
O8 C36 1.377(6)
O8 C39 1.415(6)
O9 C44 1.392(7)
O9 C48 1.430(7)
O10 C47 1.381(7)
O10 C50 1.427(7)
C1 H1A 0.9900
C1 H1B 0.9900
C1 C2 1.512(7)
C1 C45 1.516(7)
C2 C3 1.328(8)
C2 C7 1.485(8)
C3 H3 0.9500
C3 C4 1.471(8)
C4 C5 1.477(8)
C5 C6 1.343(8)
C5 C8 1.513(7)
C6 H6 0.9500
C6 C7 1.476(8)
C8 H8A 0.9900
C8 H8B 0.9900
C8 C9 1.522(7)
C9 C10 1.386(8)
C9 C14 1.399(7)
C10 H10 0.9500
C10 C11 1.394(7)
C11 C12 1.394(8)
C12 C13 1.396(8)
C12 C19 1.511(7)
C13 H13 0.9500
C13 C14 1.393(8)
C15 H15A 0.9900
C15 H15B 0.9900
C15 C16 1.494(8)
C16 H16A 0.9800
C16 H16B 0.9800
C16 H16C 0.9800
C17 H17A 0.9900
C17 H17B 0.9900
C17 C18 1.495(9)
C18 H18A 0.9800
C18 H18B 0.9800
C18 H18C 0.9800
C19 H19A 0.9900
C19 H19B 0.9900
C19 C20 1.521(7)
C20 C21 1.393(7)
C20 C25 1.397(7)
C21 H21 0.9500
C21 C22 1.397(7)
C22 C23 1.384(7)
C23 C24 1.384(7)
C23 C30 1.505(7)
C24 H24 0.9500
C24 C25 1.382(7)
C26 H26A 0.9900
C26 H26B 0.9900
C26 C27 1.503(8)
C27 H27A 0.9800
C27 H27B 0.9800
C27 H27C 0.9800
C28 H28A 0.9900
C28 H28B 0.9900
C28 C29 1.491(9)
C29 H29A 0.9800
C29 H29B 0.9800
C29 H29C 0.9800
C30 H30A 0.9900
C30 H30B 0.9900
C30 C31 1.531(7)
C31 C32 1.385(7)
C31 C36 1.389(7)
C32 H32 0.9500
C32 C33 1.404(7)
C33 C34 1.393(7)
C34 C35 1.385(7)
C34 C41 1.524(7)
C35 H35 0.9500
C35 C36 1.401(7)
C37 H37A 0.9900
C37 H37B 0.9900
C37 C38 1.487(8)
C38 H38A 0.9800
C38 H38B 0.9800
C38 H38C 0.9800
C39 H39A 0.9900
C39 H39B 0.9900
C39 C40 1.511(8)
C40 H40A 0.9800
C40 H40B 0.9800
C40 H40C 0.9800
C41 H41A 0.9900
C41 H41B 0.9900
C41 C42 1.515(7)
C42 C43 1.386(8)
C42 C47 1.378(8)
C43 H43 0.9500
C43 C44 1.391(7)
C44 C45 1.381(8)
C45 C46 1.393(8)
C46 H46 0.9500
C46 C47 1.407(7)
C48 H48A 0.9900
C48 H48B 0.9900
C48 C49 1.505(9)
C49 H49A 0.9800
C49 H49B 0.9800
C49 H49C 0.9800
C50 H50A 0.9900
C50 H50B 0.9900
C50 C51 1.502(8)
C51 H51A 0.9800
C51 H51B 0.9800
C51 H51C 0.9800
O11 C55 1.228(8)
O12 C58 1.231(7)
O13 C62 1.375(6)
O13 C66 1.422(7)
O14 C65 1.377(7)
O14 C68 1.486(16)
O14 C68A 1.25(4)
O15 C73 1.384(6)
O15 C77 1.427(6)
O16 C76 1.373(6)
O16 C79 1.424(6)
O17 C84 1.370(7)
O17 C88 1.416(9)
O18 C87 1.380(7)
O18 C90 1.426(7)
O19 C95 1.382(7)
O19 C99 1.419(8)
O20 C98 1.369(7)
O20 C101 1.409(8)
C52 H52A 0.9900
C52 H52B 0.9900
C52 C53 1.536(8)
C52 C96 1.506(8)
C53 C54 1.317(8)
C53 C58 1.474(9)
C54 H54 0.9500
C54 C55 1.468(8)
C55 C56 1.471(9)
C56 C57 1.347(8)
C56 C59 1.500(8)
C57 H57 0.9500
C57 C58 1.474(8)
C59 H59A 0.9900
C59 H59B 0.9900
C59 C60 1.524(8)
C60 C61 1.393(8)
C60 C65 1.381(8)
C61 H61 0.9500
C61 C62 1.379(8)
C62 C63 1.400(7)
C63 C64 1.393(7)
C63 C70 1.524(7)
C64 H64 0.9500
C64 C65 1.388(8)
C66 H66A 0.9900
C66 H66B 0.9900
C66 C67 1.483(9)
C67 H67A 0.9800
C67 H67B 0.9800
C67 H67C 0.9800
C70 H70A 0.9900
C70 H70B 0.9900
C70 C71 1.509(7)
C71 C72 1.384(7)
C71 C76 1.400(7)
C72 H72 0.9500
C72 C73 1.395(7)
C73 C74 1.390(7)
C74 C75 1.386(7)
C74 C81 1.521(7)
C75 H75 0.9500
C75 C76 1.400(7)
C77 H77A 0.9900
C77 H77B 0.9900
C77 C78 1.510(8)
C78 H78A 0.9800
C78 H78B 0.9800
C78 H78C 0.9800
C79 H79A 0.9900
C79 H79B 0.9900
C79 C80 1.498(8)
C80 H80A 0.9800
C80 H80B 0.9800
C80 H80C 0.9800
C81 H81A 0.9900
C81 H81B 0.9900
C81 C82 1.512(8)
C82 C83 1.383(8)
C82 C87 1.399(7)
C83 H83 0.9500
C83 C84 1.407(9)
C84 C85 1.398(8)
C85 C86 1.378(8)
C85 C92 1.501(8)
C86 H86 0.9500
C86 C87 1.389(8)
C88 H88A 0.9900
C88 H88B 0.9900
C88 C89 1.503(12)
C89 H89A 0.9800
C89 H89B 0.9800
C89 H89C 0.9800
C90 H90A 0.9900
C90 H90B 0.9900
C90 C91 1.511(10)
C91 H91A 0.9800
C91 H91B 0.9800
C91 H91C 0.9800
C92 H92A 0.9900
C92 H92B 0.9900
C92 C93 1.524(8)
C93 C94 1.392(8)
C93 C98 1.380(8)
C94 H94 0.9500
C94 C95 1.396(8)
C95 C96 1.379(8)
C96 C97 1.389(8)
C97 H97 0.9500
C97 C98 1.398(8)
C99 H99A 0.9900
C99 H99B 0.9900
C99 C100 1.527(11)
C100 H10A 0.9800
C100 H10B 0.9800
C100 H10C 0.9800
C101 H10D 0.9900
C101 H10E 0.9900
C101 C102 1.524(10)
C102 H10F 0.9800
C102 H10G 0.9800
C102 H10H 0.9800
C68 H68A 0.9900
C68 H68B 0.9900
C68 C69 1.455(17)
C69 H69A 0.9800
C69 H69B 0.9800
C69 H69C 0.9800
C68A H68C 0.9900
C68A H68D 0.9900
C68A C69A 1.55(4)
C69A H69D 0.9800
C69A H69E 0.9800
C69A H69F 0.9800
O21 C103 1.137(13)
C103 C104 1.406(15)
C104 C105 1.504(12)
C105 C106 1.502(11)
C106 C107 1.508(12)
C107 C108 1.582(14)
O22 C114 1.117(19)
C109 C110 1.52(2)
C110 C111 1.53(2)
C111 C112 1.33(2)
C112 C113 1.34(2)
C113 C114 1.20(4)

loop_
_twin_individual_id
_twin_individual_mass_fraction_refined
1 0.788(3)
2 0.212(3)
